data_4122240
loop_
_publ_author_name
'Wang, Mei-Xiang'
'Yang, Hai-Bo'

_publ_section_title
;
 A General and High Yielding Fragment Coupling Synthesis of
 Heteroatom-Bridged Calixarenes and the Unprecedented Examples of
 Calixarene Cavity Fine-Tuned by Bridging Heteroatoms
;
_journal_issue 47
_journal_name_full 'Journal of the American Chemical Society'
_journal_page_first 15412
_journal_paper_doi 10.1021/ja0465092
_journal_volume 126
_journal_year 2004
_chemical_formula_sum 'C20 H18 Cl2 N9 O2.5'
_chemical_formula_weight 495.33
_chemical_name_systematic
; 

 ? 

;
_space_group_IT_number 14
_symmetry_cell_setting monoclinic
_symmetry_space_group_name_Hall '-P 2ybc'
_symmetry_space_group_name_H-M 'P 1 21/c 1'
_atom_sites_solution_hydrogens geom
_atom_sites_solution_primary direct
_atom_sites_solution_secondary difmap
_audit_creation_method SHELXL-97
_cell_angle_alpha 90.00
_cell_angle_beta 104.276(4)
_cell_angle_gamma 90.00
_cell_formula_units_Z 8
_cell_length_a 18.4440(10)
_cell_length_b 18.7666(14)
_cell_length_c 13.6773(16)
_cell_measurement_temperature 293(2)
_cell_volume 4587.9(7)
_computing_cell_refinement 'RAPID AUTO (RIGAKU, 2001)'
_computing_data_collection 'RAPID AUTO (RIGAKU, 2001)'
_computing_data_reduction 'RAPID AUTO (RIGAKU, 2001)'
_computing_molecular_graphics 'SHELXTL (SIEMENS, 1994)'
_computing_publication_material 'SHELXTL (SIEMENS, 1994)'
_computing_structure_refinement 'SHELXL-97 (Sheldrick, 1997)'
_computing_structure_solution 'SHELXS-97 (Sheldrick, 1990)'
_diffrn_ambient_temperature 293(2)
_diffrn_measured_fraction_theta_full 0.935
_diffrn_measured_fraction_theta_max 0.935
_diffrn_measurement_device_type 'RIGAKU R-AXIS RAPID IP'
_diffrn_measurement_method OSCILLATION
_diffrn_radiation_monochromator graphite
_diffrn_radiation_source 'ROTATING ANODE'
_diffrn_radiation_type MoK\a
_diffrn_radiation_wavelength 0.71073
_diffrn_reflns_av_R_equivalents 0.1150
_diffrn_reflns_av_sigmaI/netI 0.5025
_diffrn_reflns_limit_h_max 23
_diffrn_reflns_limit_h_min -23
_diffrn_reflns_limit_k_max 24
_diffrn_reflns_limit_k_min -24
_diffrn_reflns_limit_l_max 17
_diffrn_reflns_limit_l_min -17
_diffrn_reflns_number 17071
_diffrn_reflns_theta_full 27.48
_diffrn_reflns_theta_max 27.48
_diffrn_reflns_theta_min 1.14
_exptl_absorpt_coefficient_mu 0.323
_exptl_absorpt_correction_T_max 0.9818
_exptl_absorpt_correction_T_min 0.9450
_exptl_absorpt_correction_type empirical
_exptl_absorpt_process_details 'PSI SCAN'
_exptl_crystal_density_diffrn 1.434
_exptl_crystal_density_method 'not measured'
_exptl_crystal_F_000 2040
_exptl_crystal_size_max 0.18
_exptl_crystal_size_mid 0.15
_exptl_crystal_size_min 0.06
_refine_diff_density_max 0.770
_refine_diff_density_min -0.392
_refine_diff_density_rms 0.060
_refine_ls_extinction_method none
_refine_ls_goodness_of_fit_ref 0.601
_refine_ls_hydrogen_treatment mixed
_refine_ls_matrix_type full
_refine_ls_number_parameters 589
_refine_ls_number_reflns 9822
_refine_ls_number_restraints 0
_refine_ls_restrained_S_all 0.601
_refine_ls_R_factor_all 0.2293
_refine_ls_R_factor_gt 0.0543
_refine_ls_shift/su_max 0.000
_refine_ls_shift/su_mean 0.000
_refine_ls_structure_factor_coef Fsqd
_refine_ls_weighting_details 'calc w=1/[\s^2^(Fo^2^)+(0.0099P)^2^+0.0000P] where P=(Fo^2^+2Fc^2^)/3'
_refine_ls_weighting_scheme calc
_refine_ls_wR_factor_gt 0.0676
_refine_ls_wR_factor_ref 0.0868
_reflns_number_gt 2223
_reflns_number_total 9822
_reflns_threshold_expression >2sigma(I)
_cod_data_source_file ja0465092si20040613_051157.cif
_cod_data_source_block 357
_cod_depositor_comments
;
The following automatic conversions were performed:
'_atom_site_symetry_multiplicity' tag replaced with
'_atom_site_symmetry_multiplicity'.

Automatic conversion script
Id: cif_correct_tags 1440 2010-10-19 06:21:57Z saulius 

The following automatic conversions were performed:

'_exptl_absorpt_correction_type' value 'EMPIRICAL' changed to
'empirical' according to
/home/saulius/struct/CIF-dictionaries/cif_core.dic dictionary named
'cif_core.dic' version 2.4.2 from 2011-04-26.

Automatic conversion script
Id: cif_fix_values 2281 2013-09-26 08:29:07Z andrius 
;
_cod_original_sg_symbol_H-M P2(1)/C
_cod_database_code 4122240

loop_
_symmetry_equiv_pos_as_xyz
'x, y, z'
'-x, y+1/2, -z+1/2'
'-x, -y, -z'
'x, -y-1/2, z-1/2'

loop_
_atom_site_label
_atom_site_type_symbol
_atom_site_fract_x
_atom_site_fract_y
_atom_site_fract_z
_atom_site_U_iso_or_equiv
_atom_site_adp_type
_atom_site_occupancy
_atom_site_symmetry_multiplicity
_atom_site_calc_flag
_atom_site_refinement_flags
Cl1 Cl 0.12236(9) 0.37010(8) 0.64446(10) 0.0373(4) Uani 1 1 d .
Cl2 Cl 0.68660(9) 0.09007(8) 1.13616(11) 0.0368(4) Uani 1 1 d .
Cl3 Cl -0.18026(9) 0.09472(8) 0.36251(11) 0.0346(4) Uani 1 1 d .
Cl4 Cl 0.36047(8) 0.34959(8) 0.89194(10) 0.0329(4) Uani 1 1 d .
O1 O 0.2443(2) 0.1430(2) 0.6460(2) 0.0234(10) Uani 1 1 d .
O2 O 0.2419(2) 0.1208(2) 0.8893(2) 0.0240(10) Uani 1 1 d .
N1 N 0.2595(3) 0.3549(3) 0.6344(3) 0.0273(13) Uani 1 1 d .
N2 N 0.3193(3) 0.2399(3) 0.6393(3) 0.0241(12) Uani 1 1 d .
N3 N 0.1905(3) 0.2489(2) 0.6467(3) 0.0208(11) Uani 1 1 d .
N4 N 0.6492(3) 0.1634(2) 0.9709(3) 0.0243(12) Uani 1 1 d .
N5 N 0.5673(3) 0.0682(2) 0.9946(3) 0.0238(12) Uani 1 1 d .
N6 N 0.5363(3) 0.1373(2) 0.8413(3) 0.0217(12) Uani 1 1 d .
N7 N 0.3823(3) 0.3431(2) 0.6276(3) 0.0267(12) Uani 1 1 d .
N8 N 0.4666(2) 0.0406(2) 0.8673(3) 0.0195(11) Uani 1 1 d .
H8A H 0.4598 0.0071 0.9070 0.023 Uiso 1 1 calc R
N9 N 0.6109(3) 0.2332(2) 0.8288(3) 0.0254(12) Uani 1 1 d .
N10 N -0.0687(3) 0.0634(2) 0.5111(3) 0.0203(12) Uani 1 1 d .
N11 N -0.1538(3) 0.1532(3) 0.5402(3) 0.0284(13) Uani 1 1 d .
N12 N -0.0471(2) 0.1206(2) 0.6733(3) 0.0233(12) Uani 1 1 d .
N13 N 0.2952(3) 0.2269(3) 0.8900(3) 0.0237(12) Uani 1 1 d .
N14 N 0.2228(3) 0.3325(2) 0.8999(3) 0.0228(12) Uani 1 1 d .
N15 N 0.1663(3) 0.2175(2) 0.8944(3) 0.0202(12) Uani 1 1 d .
N16 N -0.1256(3) 0.2120(3) 0.6919(3) 0.0305(13) Uani 1 1 d .
N17 N 0.0275(3) 0.0304(2) 0.6435(3) 0.0213(12) Uani 1 1 d .
H17A H 0.0379 0.0002 0.6018 0.026 Uiso 1 1 calc R
N18 N 0.1000(3) 0.3191(2) 0.9046(3) 0.0217(12) Uani 1 1 d .
C1 C 0.2004(3) 0.3174(3) 0.6410(4) 0.0249(15) Uani 1 1 d .
C2 C 0.3176(3) 0.3120(3) 0.6334(4) 0.0250(15) Uani 1 1 d .
C3 C 0.2537(3) 0.2141(3) 0.6443(4) 0.0203(14) Uani 1 1 d .
C4 C 0.4487(3) 0.3020(3) 0.6321(4) 0.0211(15) Uani 1 1 d .
C5 C 0.4670(3) 0.2796(3) 0.5451(4) 0.0344(17) Uani 1 1 d .
H5B H 0.4363 0.2913 0.4824 0.041 Uiso 1 1 calc R
C6 C 0.5312(3) 0.2397(3) 0.5512(4) 0.0331(16) Uani 1 1 d .
H6B H 0.5422 0.2232 0.4924 0.040 Uiso 1 1 calc R
C7 C 0.5789(3) 0.2242(3) 0.6435(4) 0.0301(16) Uani 1 1 d .
H7A H 0.6224 0.1981 0.6471 0.036 Uiso 1 1 calc R
C8 C 0.5609(3) 0.2485(3) 0.7322(4) 0.0259(15) Uani 1 1 d .
C9 C 0.4960(3) 0.2869(3) 0.7268(4) 0.0243(14) Uani 1 1 d .
H9B H 0.4840 0.3026 0.7854 0.029 Uiso 1 1 calc R
C10 C 0.5976(3) 0.1753(3) 0.8809(4) 0.0246(15) Uani 1 1 d .
C11 C 0.6264(4) 0.1100(3) 1.0176(4) 0.0275(16) Uani 1 1 d .
C12 C 0.5245(3) 0.0840(3) 0.8996(4) 0.0229(15) Uani 1 1 d .
C13 C 0.4151(3) 0.0459(3) 0.7708(4) 0.0276(16) Uani 1 1 d .
C14 C 0.3599(3) 0.0971(3) 0.7523(4) 0.0205(14) Uani 1 1 d .
H14B H 0.3582 0.1309 0.8014 0.025 Uiso 1 1 calc R
C15 C 0.3076(3) 0.0985(3) 0.6618(4) 0.0284(15) Uani 1 1 d .
C16 C 0.3078(4) 0.0491(3) 0.5863(4) 0.0390(18) Uani 1 1 d .
H16B H 0.2719 0.0500 0.5251 0.047 Uiso 1 1 calc R
C17 C 0.3641(4) -0.0018(3) 0.6063(4) 0.046(2) Uani 1 1 d .
H17A H 0.3657 -0.0356 0.5571 0.056 Uiso 1 1 calc R
C18 C 0.4177(3) -0.0041(3) 0.6963(4) 0.0335(17) Uani 1 1 d .
H18B H 0.4551 -0.0385 0.7072 0.040 Uiso 1 1 calc R
C19 C 0.3883(3) 0.4186(3) 0.6072(4) 0.0451(19) Uani 1 1 d .
H19B H 0.3413 0.4415 0.6043 0.068 Uiso 1 1 calc R
H19C H 0.4012 0.4245 0.5438 0.068 Uiso 1 1 calc R
H19D H 0.4265 0.4397 0.6600 0.068 Uiso 1 1 calc R
C20 C 0.6764(3) 0.2776(3) 0.8627(4) 0.0304(16) Uani 1 1 d .
H20A H 0.7042 0.2619 0.9280 0.046 Uiso 1 1 calc R
H20B H 0.6612 0.3262 0.8669 0.046 Uiso 1 1 calc R
H20C H 0.7073 0.2742 0.8157 0.046 Uiso 1 1 calc R
C21 C -0.1276(3) 0.1063(3) 0.4876(4) 0.0282(16) Uani 1 1 d .
C22 C -0.1079(3) 0.1606(3) 0.6347(4) 0.0285(16) Uani 1 1 d .
C23 C -0.0303(3) 0.0737(3) 0.6098(4) 0.0185(14) Uani 1 1 d .
C24 C -0.0771(3) 0.2261(3) 0.7912(4) 0.0235(15) Uani 1 1 d .
C25 C -0.1000(3) 0.2039(3) 0.8755(4) 0.0310(16) Uani 1 1 d .
H25A H -0.1444 0.1788 0.8687 0.037 Uiso 1 1 calc R
C26 C -0.0553(3) 0.2201(3) 0.9698(4) 0.0382(18) Uani 1 1 d .
H26A H -0.0705 0.2056 1.0267 0.046 Uiso 1 1 calc R
C27 C 0.0125(3) 0.2577(3) 0.9828(4) 0.0317(16) Uani 1 1 d .
H27A H 0.0423 0.2685 1.0464 0.038 Uiso 1 1 calc R
C28 C 0.0324(3) 0.2780(3) 0.8938(4) 0.0245(15) Uani 1 1 d .
C29 C -0.0114(3) 0.2628(3) 0.8007(4) 0.0253(15) Uani 1 1 d .
H29A H 0.0032 0.2774 0.7434 0.030 Uiso 1 1 calc R
C30 C 0.1645(3) 0.2886(3) 0.8978(4) 0.0223(15) Uani 1 1 d .
C31 C 0.2829(3) 0.2964(3) 0.8938(4) 0.0229(15) Uani 1 1 d .
C32 C 0.2315(3) 0.1918(3) 0.8894(4) 0.0203(15) Uani 1 1 d .
C33 C 0.1785(3) 0.0766(3) 0.8657(4) 0.0208(15) Uani 1 1 d .
C34 C 0.1302(3) 0.0777(3) 0.7685(4) 0.0192(14) Uani 1 1 d .
H34A H 0.1372 0.1108 0.7210 0.023 Uiso 1 1 calc R
C35 C 0.0739(3) 0.0306(3) 0.7450(4) 0.0217(14) Uani 1 1 d .
C36 C 0.0602(4) -0.0184(3) 0.8128(4) 0.0402(18) Uani 1 1 d .
H36A H 0.0208 -0.0506 0.7938 0.048 Uiso 1 1 calc R
C37 C 0.1059(4) -0.0194(3) 0.9102(4) 0.049(2) Uani 1 1 d .
H37A H 0.0965 -0.0510 0.9579 0.059 Uiso 1 1 calc R
C38 C 0.1682(4) 0.0291(3) 0.9363(4) 0.0357(17) Uani 1 1 d .
H38A H 0.2007 0.0280 1.0002 0.043 Uiso 1 1 calc R
C39 C -0.1917(3) 0.2584(3) 0.6567(4) 0.047(2) Uani 1 1 d .
H39A H -0.2186 0.2439 0.5904 0.071 Uiso 1 1 calc R
H39B H -0.1757 0.3069 0.6546 0.071 Uiso 1 1 calc R
H39C H -0.2237 0.2545 0.7022 0.071 Uiso 1 1 calc R
C40 C 0.0974(3) 0.3958(3) 0.9222(4) 0.0397(18) Uani 1 1 d .
H40A H 0.1461 0.4159 0.9275 0.060 Uiso 1 1 d R
H40B H 0.0825 0.4042 0.9836 0.060 Uiso 1 1 d R
H40C H 0.0620 0.4177 0.8669 0.060 Uiso 1 1 d R
O1W O 0.3508(6) -0.0419(5) 1.3065(8) 0.296(5) Uiso 1 1 d .
O2W O 0.2233(8) -0.0322(6) 1.2993(9) 0.333(6) Uiso 1 1 d .
O3W O 0.2622(9) -0.0853(6) 1.1869(10) 0.388(7) Uiso 1 1 d .

loop_
_atom_site_aniso_label
_atom_site_aniso_U_11
_atom_site_aniso_U_22
_atom_site_aniso_U_33
_atom_site_aniso_U_23
_atom_site_aniso_U_13
_atom_site_aniso_U_12
Cl1 0.0278(9) 0.0469(12) 0.0338(9) 0.0053(8) 0.0013(8) 0.0101(8)
Cl2 0.0352(10) 0.0398(11) 0.0266(9) 0.0100(8) -0.0093(8) -0.0081(9)
Cl3 0.0333(10) 0.0433(11) 0.0209(8) -0.0065(8) -0.0055(8) 0.0067(9)
Cl4 0.0252(9) 0.0397(11) 0.0323(9) -0.0026(8) 0.0045(8) -0.0075(8)
O1 0.014(2) 0.028(3) 0.024(2) 0.0080(19) -0.0032(19) -0.001(2)
O2 0.016(2) 0.023(3) 0.029(2) -0.0065(19) -0.001(2) 0.0010(19)
N1 0.016(3) 0.037(4) 0.027(3) 0.002(2) 0.001(2) 0.002(3)
N2 0.022(3) 0.026(3) 0.023(3) 0.004(2) 0.002(3) -0.007(3)
N3 0.017(3) 0.026(3) 0.015(3) 0.009(2) -0.006(2) 0.003(3)
N4 0.026(3) 0.018(3) 0.023(3) 0.011(2) -0.006(3) -0.004(2)
N5 0.025(3) 0.024(3) 0.018(3) 0.002(2) -0.004(3) -0.001(2)
N6 0.024(3) 0.022(3) 0.019(3) 0.002(2) 0.006(2) -0.003(2)
N7 0.021(3) 0.023(3) 0.032(3) 0.011(2) -0.003(3) 0.005(3)
N8 0.013(3) 0.030(3) 0.009(2) 0.002(2) -0.009(2) 0.004(2)
N9 0.018(3) 0.032(4) 0.021(3) 0.007(2) -0.004(3) -0.001(2)
N10 0.016(3) 0.024(3) 0.018(3) 0.004(2) -0.001(2) 0.001(2)
N11 0.018(3) 0.043(4) 0.019(3) -0.016(3) -0.005(3) 0.007(3)
N12 0.011(3) 0.033(3) 0.024(3) -0.005(2) 0.000(2) 0.008(2)
N13 0.018(3) 0.029(3) 0.023(3) -0.011(2) 0.003(2) 0.000(2)
N14 0.022(3) 0.029(3) 0.015(3) 0.000(2) 0.000(2) -0.002(3)
N15 0.018(3) 0.023(3) 0.017(3) 0.003(2) -0.001(2) 0.001(2)
N16 0.019(3) 0.048(4) 0.022(3) -0.010(3) -0.002(3) 0.019(3)
N17 0.028(3) 0.020(3) 0.012(3) -0.004(2) -0.001(3) 0.008(2)
N18 0.023(3) 0.014(3) 0.025(3) -0.005(2) 0.000(3) 0.006(2)
C1 0.025(4) 0.034(4) 0.013(3) 0.004(3) -0.001(3) 0.012(3)
C2 0.024(4) 0.034(4) 0.014(3) 0.000(3) -0.003(3) -0.013(3)
C3 0.023(4) 0.028(4) 0.009(3) 0.006(3) 0.001(3) -0.002(3)
C4 0.018(3) 0.022(4) 0.021(3) 0.007(3) 0.000(3) -0.011(3)
C5 0.020(4) 0.052(5) 0.025(4) 0.010(3) -0.007(3) -0.013(3)
C6 0.027(4) 0.045(5) 0.024(4) 0.009(3) 0.001(3) -0.011(3)
C7 0.026(4) 0.046(5) 0.020(3) 0.009(3) 0.008(3) 0.004(3)
C8 0.017(3) 0.029(4) 0.028(4) 0.012(3) -0.003(3) -0.015(3)
C9 0.023(4) 0.029(4) 0.018(3) 0.005(3) 0.000(3) -0.005(3)
C10 0.026(4) 0.025(4) 0.024(4) 0.002(3) 0.006(3) 0.000(3)
C11 0.033(4) 0.026(4) 0.019(3) -0.001(3) -0.002(3) 0.005(3)
C12 0.019(3) 0.021(4) 0.030(4) -0.009(3) 0.009(3) -0.004(3)
C13 0.035(4) 0.031(4) 0.014(3) 0.006(3) 0.002(3) 0.006(3)
C14 0.020(3) 0.027(4) 0.012(3) -0.004(3) -0.001(3) -0.013(3)
C15 0.025(4) 0.032(4) 0.029(4) 0.007(3) 0.011(3) -0.004(3)
C16 0.046(5) 0.045(5) 0.018(4) 0.005(3) -0.008(3) 0.005(4)
C17 0.055(5) 0.045(5) 0.026(4) -0.014(3) -0.017(4) 0.002(4)
C18 0.032(4) 0.043(5) 0.015(3) 0.002(3) -0.013(3) 0.017(3)
C19 0.036(4) 0.023(5) 0.067(5) 0.006(4) -0.005(4) -0.004(3)
C20 0.027(4) 0.032(4) 0.029(4) 0.004(3) 0.000(3) -0.008(3)
C21 0.024(4) 0.042(5) 0.010(3) -0.003(3) -0.012(3) -0.006(3)
C22 0.021(4) 0.031(5) 0.037(4) -0.006(3) 0.014(4) -0.012(3)
C23 0.016(3) 0.024(4) 0.013(3) -0.002(3) 0.000(3) 0.002(3)
C24 0.026(4) 0.026(4) 0.018(3) -0.004(3) 0.003(3) 0.012(3)
C25 0.025(4) 0.033(4) 0.031(4) -0.012(3) 0.000(3) 0.000(3)
C26 0.035(4) 0.058(5) 0.027(4) -0.014(3) 0.019(4) -0.002(4)
C27 0.031(4) 0.039(4) 0.020(3) -0.010(3) -0.003(3) 0.006(3)
C28 0.022(4) 0.027(4) 0.024(4) -0.005(3) 0.005(3) 0.006(3)
C29 0.023(4) 0.030(4) 0.021(3) -0.009(3) 0.003(3) 0.002(3)
C30 0.014(3) 0.034(5) 0.014(3) -0.007(3) -0.007(3) 0.007(3)
C31 0.020(4) 0.032(4) 0.011(3) -0.004(3) -0.008(3) -0.010(3)
C32 0.025(4) 0.024(4) 0.008(3) -0.012(3) -0.004(3) -0.001(3)
C33 0.020(3) 0.018(4) 0.024(4) -0.003(3) 0.005(3) 0.003(3)
C34 0.027(4) 0.019(4) 0.012(3) 0.006(3) 0.005(3) 0.004(3)
C35 0.019(3) 0.024(4) 0.019(3) -0.001(3) -0.002(3) 0.004(3)
C36 0.042(4) 0.042(5) 0.026(4) 0.007(3) -0.012(4) -0.016(4)
C37 0.072(6) 0.051(5) 0.022(4) 0.012(3) 0.003(4) -0.021(4)
C38 0.047(5) 0.031(4) 0.017(4) 0.007(3) -0.016(3) 0.003(4)
C39 0.037(4) 0.066(5) 0.037(4) -0.015(4) 0.005(4) 0.027(4)
C40 0.030(4) 0.043(5) 0.048(4) 0.007(3) 0.013(3) 0.011(3)

loop_
_atom_type_symbol
_atom_type_description
_atom_type_scat_dispersion_real
_atom_type_scat_dispersion_imag
_atom_type_scat_source
C C 0.0033 0.0016 'International Tables Vol C Tables 4.2.6.8 and 6.1.1.4'
H H 0.0000 0.0000 'International Tables Vol C Tables 4.2.6.8 and 6.1.1.4'
N N 0.0061 0.0033 'International Tables Vol C Tables 4.2.6.8 and 6.1.1.4'
O O 0.0106 0.0060 'International Tables Vol C Tables 4.2.6.8 and 6.1.1.4'
Cl Cl 0.1484 0.1585 'International Tables Vol C Tables 4.2.6.8 and 6.1.1.4'

loop_
_geom_angle_atom_site_label_1
_geom_angle_atom_site_label_2
_geom_angle_atom_site_label_3
_geom_angle
C3 O1 C15 119.0(5)
C32 O2 C33 118.3(5)
C1 N1 C2 110.8(5)
C3 N2 C2 111.2(5)
C1 N3 C3 110.0(5)
C11 N4 C10 109.0(5)
C11 N5 C12 110.2(5)
C12 N6 C10 113.9(5)
C2 N7 C4 121.5(5)
C2 N7 C19 123.0(5)
C4 N7 C19 115.3(5)
C12 N8 C13 124.2(5)
C12 N8 H8A 117.9
C13 N8 H8A 117.9
C10 N9 C8 118.9(5)
C10 N9 C20 122.6(5)
C8 N9 C20 118.3(4)
C21 N10 C23 110.2(5)
C21 N11 C22 111.3(5)
C23 N12 C22 114.8(5)
C31 N13 C32 109.0(5)
C31 N14 C30 111.2(5)
C32 N15 C30 113.4(5)
C22 N16 C24 119.8(5)
C22 N16 C39 122.5(5)
C24 N16 C39 117.7(4)
C23 N17 C35 124.6(4)
C23 N17 H17A 117.7
C35 N17 H17A 117.7
C30 N18 C28 121.5(5)
C30 N18 C40 119.8(5)
C28 N18 C40 118.7(5)
N3 C1 N1 131.4(5)
N3 C1 Cl1 115.1(5)
N1 C1 Cl1 113.5(5)
N1 C2 N7 117.4(6)
N1 C2 N2 127.2(5)
N7 C2 N2 115.4(6)
N2 C3 N3 129.4(6)
N2 C3 O1 119.2(5)
N3 C3 O1 111.4(5)
C5 C4 C9 120.4(6)
C5 C4 N7 120.9(5)
C9 C4 N7 118.6(5)
C4 C5 C6 120.0(6)
C4 C5 H5B 120.0
C6 C5 H5B 120.0
C7 C6 C5 120.7(6)
C7 C6 H6B 119.6
C5 C6 H6B 119.6
C6 C7 C8 119.1(6)
C6 C7 H7A 120.5
C8 C7 H7A 120.5
C9 C8 C7 120.5(5)
C9 C8 N9 120.2(5)
C7 C8 N9 119.3(5)
C8 C9 C4 119.2(5)
C8 C9 H9B 120.4
C4 C9 H9B 120.4
N6 C10 N9 117.4(5)
N6 C10 N4 127.4(5)
N9 C10 N4 115.2(5)
N4 C11 N5 133.2(6)
N4 C11 Cl2 113.9(5)
N5 C11 Cl2 112.9(5)
N8 C12 N6 119.9(6)
N8 C12 N5 114.1(5)
N6 C12 N5 126.0(5)
C14 C13 C18 119.4(5)
C14 C13 N8 120.8(5)
C18 C13 N8 119.6(5)
C15 C14 C13 120.3(5)
C15 C14 H14B 119.9
C13 C14 H14B 119.9
C14 C15 C16 121.9(6)
C14 C15 O1 121.6(5)
C16 C15 O1 115.9(6)
C17 C16 C15 116.9(6)
C17 C16 H16B 121.6
C15 C16 H16B 121.6
C18 C17 C16 122.4(6)
C18 C17 H17A 118.8
C16 C17 H17A 118.8
C17 C18 C13 119.1(6)
C17 C18 H18B 120.4
C13 C18 H18B 120.4
N7 C19 H19B 109.5
N7 C19 H19C 109.5
H19B C19 H19C 109.5
N7 C19 H19D 109.5
H19B C19 H19D 109.5
H19C C19 H19D 109.5
N9 C20 H20A 109.5
N9 C20 H20B 109.5
H20A C20 H20B 109.5
N9 C20 H20C 109.5
H20A C20 H20C 109.5
H20B C20 H20C 109.5
N11 C21 N10 132.0(5)
N11 C21 Cl3 115.4(5)
N10 C21 Cl3 112.5(4)
N16 C22 N12 118.3(6)
N16 C22 N11 116.4(6)
N12 C22 N11 125.3(5)
N12 C23 N17 118.4(5)
N12 C23 N10 126.1(5)
N17 C23 N10 115.4(5)
C29 C24 C25 121.0(6)
C29 C24 N16 120.3(5)
C25 C24 N16 118.6(5)
C26 C25 C24 118.4(6)
C26 C25 H25A 120.8
C24 C25 H25A 120.8
C25 C26 C27 122.3(5)
C25 C26 H26A 118.8
C27 C26 H26A 118.8
C26 C27 C28 116.0(6)
C26 C27 H27A 122.0
C28 C27 H27A 122.0
C29 C28 C27 122.2(6)
C29 C28 N18 120.4(5)
C27 C28 N18 117.3(5)
C28 C29 C24 120.0(5)
C28 C29 H29A 120.0
C24 C29 H29A 120.0
N15 C30 N18 117.2(6)
N15 C30 N14 125.9(6)
N18 C30 N14 116.9(6)
N14 C31 N13 131.4(5)
N14 C31 Cl4 114.3(5)
N13 C31 Cl4 114.4(5)
N15 C32 N13 129.1(6)
N15 C32 O2 119.7(5)
N13 C32 O2 111.2(5)
C38 C33 O2 118.5(6)
C38 C33 C34 120.9(6)
O2 C33 C34 120.4(5)
C35 C34 C33 119.2(5)
C35 C34 H34A 120.4
C33 C34 H34A 120.4
C34 C35 C36 122.8(6)
C34 C35 N17 118.2(5)
C36 C35 N17 119.0(5)
C35 C36 C37 119.1(6)
C35 C36 H36A 120.5
C37 C36 H36A 120.5
C36 C37 C38 119.2(6)
C36 C37 H37A 120.4
C38 C37 H37A 120.4
C33 C38 C37 118.7(6)
C33 C38 H38A 120.6
C37 C38 H38A 120.6
N16 C39 H39A 109.5
N16 C39 H39B 109.5
H39A C39 H39B 109.5
N16 C39 H39C 109.5
H39A C39 H39C 109.5
H39B C39 H39C 109.5
N18 C40 H40A 109.3
N18 C40 H40B 109.5
H40A C40 H40B 109.5
N18 C40 H40C 109.6
H40A C40 H40C 109.4
H40B C40 H40C 109.5

loop_
_geom_bond_atom_site_label_1
_geom_bond_atom_site_label_2
_geom_bond_distance
Cl1 C1 1.758(6)
Cl2 C11 1.764(6)
Cl3 C21 1.761(5)
Cl4 C31 1.749(6)
O1 C3 1.347(6)
O1 C15 1.408(6)
O2 C32 1.346(6)
O2 C33 1.405(6)
N1 C1 1.319(7)
N1 C2 1.342(7)
N2 C3 1.320(6)
N2 C2 1.354(7)
N3 C1 1.303(6)
N3 C3 1.343(7)
N4 C11 1.312(6)
N4 C10 1.376(7)
N5 C11 1.317(7)
N5 C12 1.377(7)
N6 C12 1.330(6)
N6 C10 1.333(7)
N7 C2 1.349(7)
N7 C4 1.436(7)
N7 C19 1.454(6)
N8 C12 1.330(7)
N8 C13 1.426(7)
N8 H8A 0.8600
N9 C10 1.355(6)
N9 C8 1.442(7)
N9 C20 1.447(6)
N10 C21 1.326(7)
N10 C23 1.375(7)
N11 C21 1.303(6)
N11 C22 1.365(7)
N12 C23 1.325(6)
N12 C22 1.344(7)
N13 C31 1.328(7)
N13 C32 1.344(7)
N14 C31 1.319(7)
N14 C30 1.349(7)
N15 C32 1.314(7)
N15 C30 1.337(6)
N16 C22 1.333(6)
N16 C24 1.455(7)
N16 C39 1.479(7)
N17 C23 1.329(6)
N17 C35 1.440(7)
N17 H17A 0.8600
N18 C30 1.345(6)
N18 C28 1.444(7)
N18 C40 1.462(6)
C4 C5 1.381(6)
C4 C9 1.400(7)
C5 C6 1.385(8)
C5 H5B 0.9300
C6 C7 1.381(7)
C6 H6B 0.9300
C7 C8 1.410(6)
C7 H7A 0.9300
C8 C9 1.384(7)
C9 H9B 0.9300
C13 C14 1.378(7)
C13 C18 1.394(7)
C14 C15 1.369(7)
C14 H14B 0.9300
C15 C16 1.390(7)
C16 C17 1.387(8)
C16 H16B 0.9300
C17 C18 1.376(8)
C17 H17A 0.9300
C18 H18B 0.9300
C19 H19B 0.9600
C19 H19C 0.9600
C19 H19D 0.9600
C20 H20A 0.9600
C20 H20B 0.9600
C20 H20C 0.9600
C24 C29 1.372(8)
C24 C25 1.386(6)
C25 C26 1.383(7)
C25 H25A 0.9300
C26 C27 1.407(7)
C26 H26A 0.9300
C27 C28 1.407(6)
C27 H27A 0.9300
C28 C29 1.359(7)
C29 H29A 0.9300
C33 C38 1.362(7)
C33 C34 1.406(7)
C34 C35 1.343(7)
C34 H34A 0.9300
C35 C36 1.372(7)
C36 C37 1.391(8)
C36 H36A 0.9300
C37 C38 1.439(8)
C37 H37A 0.9300
C38 H38A 0.9300
C39 H39A 0.9600
C39 H39B 0.9600
C39 H39C 0.9600
C40 H40A 0.9606
C40 H40B 0.9597
C40 H40C 0.9598
